data_7122799
loop_
_publ_author_name
'Kuang, Xiaofei'
'Chen, Shan-Ci'
'Meng, Lingyi'
'Chen, Jing'
'Wu, Xiao-Yuan'
'Zhang, Guan-Hua'
'Zhong, Guiming'
'HU, Ting'
'Li, Yuhang'
'Lu, Can-Zhong'

_publ_section_title
;
 Supramolecular aggregation of redox-active copper-naphthalenediimide
 network with intrinsic electron conduction
;
_journal_name_full 'Chemical Communications'
_journal_paper_doi 10.1039/C8CC10269D
_journal_year 2019
_chemical_formula_sum 'C48 H24 Cu N8 O8'
_chemical_formula_weight 904.29
_space_group_crystal_system tetragonal
_space_group_IT_number 86
_space_group_name_Hall '-P 4bc'
_space_group_name_H-M_alt 'P 42/n'
_symmetry_space_group_name_Hall '-P 4bc'
_symmetry_space_group_name_H-M 'P 42/n :2'
_atom_sites_solution_hydrogens geom
_audit_creation_method SHELXL-2014/7
_audit_update_record
;
2017-12-11 deposited with the CCDC.
2019-01-11 downloaded from the CCDC.
;
_cell_angle_alpha 90
_cell_angle_beta 90
_cell_angle_gamma 90
_cell_formula_units_Z 2
_cell_length_a 23.6145(7)
_cell_length_b 23.6145(7)
_cell_length_c 6.5579(3)
_cell_measurement_reflns_used 2051
_cell_measurement_temperature 100.01(10)
_cell_measurement_theta_max 74.5180
_cell_measurement_theta_min 5.3060
_cell_volume 3657.0(2)
_computing_cell_refinement 'CrysAlisPro 1.171.38.43f (Rigaku OD, 2015)'
_computing_data_collection 'CrysAlisPro 1.171.38.43f (Rigaku OD, 2015)'
_computing_data_reduction 'CrysAlisPro 1.171.38.43f (Rigaku OD, 2015)'
_computing_structure_refinement 'SHELXL-2014/7 (Sheldrick, 2014)'
_computing_structure_solution 'SHELXL-2014/7 (Sheldrick, 2014)'
_diffrn_ambient_temperature 100.01(10)
_diffrn_detector_area_resol_mean 10.3503
_diffrn_measured_fraction_theta_full 0.999
_diffrn_measured_fraction_theta_max 0.963
_diffrn_measurement_device_type 'SuperNova, Dual, Cu at zero, Atlas'
_diffrn_measurement_method '\w scans'
_diffrn_radiation_type CuK\a
_diffrn_radiation_wavelength 1.54184
_diffrn_reflns_av_R_equivalents 0.0285
_diffrn_reflns_av_unetI/netI 0.0368
_diffrn_reflns_Laue_measured_fraction_full 0.999
_diffrn_reflns_Laue_measured_fraction_max 0.963
_diffrn_reflns_limit_h_max 29
_diffrn_reflns_limit_h_min -28
_diffrn_reflns_limit_k_max 9
_diffrn_reflns_limit_k_min -29
_diffrn_reflns_limit_l_max 4
_diffrn_reflns_limit_l_min -7
_diffrn_reflns_number 6850
_diffrn_reflns_point_group_measured_fraction_full 0.999
_diffrn_reflns_point_group_measured_fraction_max 0.963
_diffrn_reflns_theta_full 67.684
_diffrn_reflns_theta_max 74.332
_diffrn_reflns_theta_min 3.744
_diffrn_source 'micro-focus sealed X-ray tube'
_exptl_absorpt_coefficient_mu 0.745
_exptl_absorpt_correction_T_max 1.00000
_exptl_absorpt_correction_T_min 0.66148
_exptl_absorpt_correction_type multi-scan
_exptl_crystal_colour Red
_exptl_crystal_density_diffrn 0.821
_exptl_crystal_density_method 'not measured'
_exptl_crystal_description Prism
_exptl_crystal_F_000 922
_exptl_crystal_size_max 0.300
_exptl_crystal_size_mid 0.200
_exptl_crystal_size_min 0.150
_refine_diff_density_max 0.264
_refine_diff_density_min -0.447
_refine_diff_density_rms 0.045
_refine_ls_extinction_coef 0.00069(17)
_refine_ls_extinction_expression Fc^*^=kFc[1+0.001xFc^2^\l^3^/sin(2\q)]^-1/4^
_refine_ls_extinction_method 'SHELXL-2014/7 (Sheldrick 2014'
_refine_ls_goodness_of_fit_ref 1.004
_refine_ls_hydrogen_treatment constr
_refine_ls_matrix_type full
_refine_ls_number_parameters 148
_refine_ls_number_reflns 3597
_refine_ls_number_restraints 0
_refine_ls_restrained_S_all 1.004
_refine_ls_R_factor_all 0.0593
_refine_ls_R_factor_gt 0.0475
_refine_ls_shift/su_max 0.000
_refine_ls_shift/su_mean 0.000
_refine_ls_structure_factor_coef Fsqd
_refine_ls_weighting_details 'w=1/[\s^2^(Fo^2^)+(0.0893P)^2^] where P=(Fo^2^+2Fc^2^)/3'
_refine_ls_weighting_scheme calc
_refine_ls_wR_factor_gt 0.1373
_refine_ls_wR_factor_ref 0.1445
_reflns_Friedel_coverage 0.000
_reflns_number_gt 2659
_reflns_number_total 3597
_reflns_threshold_expression 'I > 2\s(I)'
_cod_data_source_file c8cc10269d2.cif
_cod_data_source_block a
_cod_original_cell_volume 3657.0(3)
_cod_database_code 7122799
_shelx_shelxl_version_number 2014/7
_shelx_space_group_comment
;
The symmetry employed for this shelxl refinement is uniquely defined
by the following loop, which should always be used as a source of
symmetry information in preference to the above space-group names.
They are only intended as comments.
;
_shelx_estimated_absorpt_t_min 0.807
_shelx_estimated_absorpt_t_max 0.896

loop_
_space_group_symop_operation_xyz
'x, y, z'
'-y, x+1/2, z+1/2'
'-x+1/2, -y+1/2, z'
'y+1/2, -x, z+1/2'
'-x, -y, -z'
'y, -x-1/2, -z-1/2'
'x-1/2, y-1/2, -z'
'-y-1/2, x, -z-1/2'

loop_
_atom_site_label
_atom_site_type_symbol
_atom_site_fract_x
_atom_site_fract_y
_atom_site_fract_z
_atom_site_U_iso_or_equiv
_atom_site_adp_type
_atom_site_occupancy
_atom_site_site_symmetry_order
_atom_site_calc_flag
_atom_site_refinement_flags_posn
_atom_site_refinement_flags_adp
_atom_site_refinement_flags_occupancy
Cu1 Cu 0.2500 0.2500 0.2500 0.03947(18) Uani 1 4 d S T P
O2 O 0.08139(8) 0.34208(7) 1.0066(3) 0.0673(5) Uani 1 1 d . . .
O1 O 0.10918(8) 0.47229(7) 0.5052(3) 0.0783(6) Uani 1 1 d . . .
C1 C -0.04553(10) 0.50137(9) 1.2313(3) 0.0566(6) Uani 1 1 d . . .
C2 C -0.03380(12) 0.44892(11) 1.3133(4) 0.0708(8) Uani 1 1 d . . .
H2 H -0.0513 0.4379 1.4340 0.085 Uiso 1 1 calc R U .
C3 C 0.00397(12) 0.41208(11) 1.2179(4) 0.0683(7) Uani 1 1 d . . .
H3 H 0.0116 0.3769 1.2752 0.082 Uiso 1 1 calc R U .
C4 C 0.02987(9) 0.42784(9) 1.0392(3) 0.0538(5) Uani 1 1 d . . .
C5 C 0.01908(9) 0.48147(9) 0.9510(3) 0.0513(5) Uani 1 1 d . . .
C6 C 0.06969(10) 0.38841(9) 0.9393(3) 0.0553(5) Uani 1 1 d . . .
C7 C 0.08489(11) 0.46001(10) 0.6639(4) 0.0599(6) Uani 1 1 d . . .
C8 C 0.12992(9) 0.36820(9) 0.6488(3) 0.0482(5) Uani 1 1 d . . .
C9 C 0.10698(9) 0.32312(8) 0.5464(3) 0.0482(5) Uani 1 1 d . . .
H9 H 0.0682 0.3162 0.5491 0.058 Uiso 1 1 calc R U .
C10 C 0.14325(8) 0.28842(9) 0.4393(3) 0.0468(5) Uani 1 1 d . . .
H10 H 0.1279 0.2578 0.3695 0.056 Uiso 1 1 calc R U .
C11 C 0.22091(8) 0.34001(9) 0.5384(3) 0.0493(5) Uani 1 1 d . . .
H11 H 0.2599 0.3453 0.5382 0.059 Uiso 1 1 calc R U .
C12 C 0.18816(9) 0.37719(9) 0.6494(3) 0.0522(5) Uani 1 1 d . . .
H12 H 0.2043 0.4070 0.7216 0.063 Uiso 1 1 calc R U .
N1 N 0.09336(8) 0.40720(7) 0.7546(3) 0.0516(4) Uani 1 1 d . . .
N2 N 0.19951(6) 0.29624(6) 0.4297(2) 0.0419(4) Uani 1 1 d . . .

loop_
_atom_site_aniso_label
_atom_site_aniso_U_11
_atom_site_aniso_U_22
_atom_site_aniso_U_33
_atom_site_aniso_U_23
_atom_site_aniso_U_13
_atom_site_aniso_U_12
Cu1 0.0356(2) 0.0356(2) 0.0472(3) 0.000 0.000 0.000
O2 0.0858(12) 0.0559(9) 0.0603(9) 0.0099(8) 0.0145(8) 0.0353(8)
O1 0.0995(14) 0.0634(10) 0.0720(11) 0.0165(9) 0.0383(10) 0.0327(10)
C1 0.0649(13) 0.0508(11) 0.0541(12) 0.0055(10) 0.0107(10) 0.0227(10)
C2 0.0940(19) 0.0599(13) 0.0585(13) 0.0179(11) 0.0311(13) 0.0323(13)
C3 0.0896(18) 0.0535(12) 0.0617(14) 0.0154(11) 0.0207(13) 0.0326(13)
C4 0.0608(13) 0.0508(11) 0.0499(11) 0.0031(9) 0.0066(10) 0.0176(9)
C5 0.0574(12) 0.0511(11) 0.0453(11) 0.0048(9) 0.0023(9) 0.0173(9)
C6 0.0628(13) 0.0512(12) 0.0519(12) 0.0058(9) 0.0004(10) 0.0191(10)
C7 0.0698(14) 0.0553(13) 0.0548(12) 0.0062(11) 0.0127(11) 0.0191(11)
C8 0.0490(10) 0.0470(10) 0.0485(11) 0.0018(9) 0.0021(9) 0.0131(8)
C9 0.0407(10) 0.0475(10) 0.0563(11) 0.0055(9) 0.0039(9) 0.0039(8)
C10 0.0431(10) 0.0430(10) 0.0542(11) 0.0003(9) -0.0014(9) -0.0020(8)
C11 0.0390(9) 0.0520(11) 0.0567(12) -0.0080(9) -0.0046(9) 0.0017(8)
C12 0.0497(11) 0.0510(11) 0.0559(12) -0.0108(10) -0.0057(10) 0.0050(9)
N1 0.0546(9) 0.0475(9) 0.0526(10) 0.0028(8) 0.0076(8) 0.0189(8)
N2 0.0373(7) 0.0401(8) 0.0482(9) -0.0036(7) 0.0002(7) 0.0008(6)

loop_
_atom_type_symbol
_atom_type_description
_atom_type_scat_dispersion_real
_atom_type_scat_dispersion_imag
_atom_type_scat_source
C C 0.0181 0.0091 'International Tables Vol C Tables 4.2.6.8 and 6.1.1.4'
H H 0.0000 0.0000 'International Tables Vol C Tables 4.2.6.8 and 6.1.1.4'
Cu Cu -1.9646 0.5888 'International Tables Vol C Tables 4.2.6.8 and 6.1.1.4'
N N 0.0311 0.0180 'International Tables Vol C Tables 4.2.6.8 and 6.1.1.4'
O O 0.0492 0.0322 'International Tables Vol C Tables 4.2.6.8 and 6.1.1.4'

loop_
_geom_angle_atom_site_label_1
_geom_angle_atom_site_label_2
_geom_angle_atom_site_label_3
_geom_angle
_geom_angle_site_symmetry_1
_geom_angle_site_symmetry_3
N2 Cu1 N2 110.31(5) . 8_656
N2 Cu1 N2 107.81(9) . 3
N2 Cu1 N2 110.31(5) 8_656 3
N2 Cu1 N2 110.31(5) . 6_566
N2 Cu1 N2 107.81(9) 8_656 6_566
N2 Cu1 N2 110.31(5) 3 6_566
C2 C1 C5 120.03(19) . 5_567
C2 C1 C7 120.1(2) . 5_567
C5 C1 C7 119.87(19) 5_567 5_567
C1 C2 C3 120.9(2) . .
C4 C3 C2 119.9(2) . .
C3 C4 C5 120.7(2) . .
C3 C4 C6 119.4(2) . .
C5 C4 C6 119.82(19) . .
C1 C5 C5 119.4(2) 5_567 5_567
C1 C5 C4 121.63(19) 5_567 .
C5 C5 C4 118.9(2) 5_567 .
O2 C6 N1 120.54(19) . .
O2 C6 C4 123.5(2) . .
N1 C6 C4 115.90(18) . .
O1 C7 N1 120.5(2) . .
O1 C7 C1 123.1(2) . 5_567
N1 C7 C1 116.41(19) . 5_567
C9 C8 C12 120.71(19) . .
C9 C8 N1 119.73(19) . .
C12 C8 N1 119.56(19) . .
C8 C9 C10 117.79(19) . .
N2 C10 C9 123.85(18) . .
N2 C11 C12 123.73(18) . .
C11 C12 C8 117.13(19) . .
C7 N1 C6 126.29(17) . .
C7 N1 C8 116.85(17) . .
C6 N1 C8 116.86(17) . .
C10 N2 C11 116.73(16) . .
C10 N2 Cu1 122.82(13) . .
C11 N2 Cu1 120.31(13) . .

loop_
_geom_bond_atom_site_label_1
_geom_bond_atom_site_label_2
_geom_bond_distance
_geom_bond_site_symmetry_2
Cu1 N2 2.0007(15) .
Cu1 N2 2.0008(15) 8_656
Cu1 N2 2.0008(15) 3
Cu1 N2 2.0008(15) 6_566
O2 C6 1.212(3) .
O1 C7 1.223(3) .
C1 C2 1.379(3) .
C1 C5 1.408(3) 5_567
C1 C7 1.472(3) 5_567
C2 C3 1.394(3) .
C3 C4 1.373(3) .
C4 C5 1.416(3) .
C4 C6 1.477(3) .
C5 C1 1.408(3) 5_567
C5 C5 1.411(4) 5_567
C6 N1 1.405(3) .
C7 N1 1.396(3) .
C7 C1 1.472(3) 5_567
C8 C9 1.370(3) .
C8 C12 1.392(3) .
C8 N1 1.440(2) .
C9 C10 1.378(3) .
C10 N2 1.343(2) .
C11 N2 1.353(3) .
C11 C12 1.378(3) .

loop_
_geom_torsion_atom_site_label_1
_geom_torsion_atom_site_label_2
_geom_torsion_atom_site_label_3
_geom_torsion_atom_site_label_4
_geom_torsion
_geom_torsion_site_symmetry_1
_geom_torsion_site_symmetry_4
C5 C1 C2 C3 -0.2(5) 5_567 .
C7 C1 C2 C3 -179.1(3) 5_567 .
C1 C2 C3 C4 -0.3(5) . .
C2 C3 C4 C5 0.6(4) . .
C2 C3 C4 C6 -179.8(3) . .
C3 C4 C5 C1 179.5(2) . 5_567
C6 C4 C5 C1 -0.1(4) . 5_567
C3 C4 C5 C5 -0.4(4) . 5_567
C6 C4 C5 C5 -180.0(3) . 5_567
C3 C4 C6 O2 -0.3(4) . .
C5 C4 C6 O2 179.3(2) . .
C3 C4 C6 N1 178.6(2) . .
C5 C4 C6 N1 -1.9(3) . .
C12 C8 C9 C10 -2.1(3) . .
N1 C8 C9 C10 176.99(18) . .
C8 C9 C10 N2 0.0(3) . .
N2 C11 C12 C8 0.5(3) . .
C9 C8 C12 C11 1.9(3) . .
N1 C8 C12 C11 -177.24(19) . .
O1 C7 N1 C6 177.8(2) . .
C1 C7 N1 C6 -2.6(4) 5_567 .
O1 C7 N1 C8 -2.1(4) . .
C1 C7 N1 C8 177.4(2) 5_567 .
O2 C6 N1 C7 -177.8(2) . .
C4 C6 N1 C7 3.3(4) . .
O2 C6 N1 C8 2.1(3) . .
C4 C6 N1 C8 -176.72(19) . .
C9 C8 N1 C7 -105.3(2) . .
C12 C8 N1 C7 73.8(3) . .
C9 C8 N1 C6 74.7(3) . .
C12 C8 N1 C6 -106.1(2) . .
C9 C10 N2 C11 2.2(3) . .
C9 C10 N2 Cu1 -173.48(15) . .
C12 C11 N2 C10 -2.5(3) . .
C12 C11 N2 Cu1 173.34(17) . .
